data_4060929
loop_
_publ_author_name
'Kalikhman, Inna'
'Gostevskii, Boris'
'Botoshansky, Mark'
'Kaftory, Menahem'
'Tessier, Claire A.'
'Panzner, Matthew J.'
'Youngs, Wiley J.'
'Kost, Daniel'

_publ_section_title
;
 Octahedral and Bicapped-Tetrahedral Silicon Configurations in the Solid
 State and Their Dynamic Coexistence in Solution
;
_journal_coden_ASTM ORGND7
_journal_issue 5
_journal_name_full Organometallics
_journal_page_first 1252
_journal_page_last 1258
_journal_paper_doi 10.1021/om0509802
_journal_volume 25
_journal_year 2006
_chemical_formula_sum 'C22 H28 N4 O2 Si'
_chemical_formula_weight 408.57
_space_group_IT_number 14
_symmetry_cell_setting monoclinic
_symmetry_space_group_name_Hall '-P 2ybc'
_symmetry_space_group_name_H-M 'P 1 21/c 1'
_cell_angle_alpha 90.00
_cell_angle_beta 99.66(3)
_cell_angle_gamma 90.00
_cell_formula_units_Z 4
_cell_length_a 9.225(2)
_cell_length_b 10.709(2)
_cell_length_c 22.519(4)
_cell_measurement_temperature 230(1)
_cell_volume 2193.1(8)
_diffrn_ambient_temperature 293(2)
_exptl_crystal_density_diffrn 1.237
_cod_duplicate_entry 4074896
_cod_depositor_comments
;
The following automatic conversions were performed:
'_symmetry_cell_setting' value 'Monoclinic' changed to 'monoclinic'
according to '/home/saulius/struct/CIF-dictionaries/cif_core.dic'
dictionary named 'cif_core.dic' version 2.4.1 from 2010-06-29.

Automatic conversion script
Id: cif_fix_enum 1527 2010-12-29 10:47:43Z saulius 
;
_cod_original_sg_symbol_H-M 'P 21/c'
_cod_database_code 4060929

loop_
_symmetry_equiv_pos_as_xyz
'x, y, z'
'-x, y+1/2, -z+1/2'
'-x, -y, -z'
'x, -y-1/2, z-1/2'

loop_
_atom_site_label
_atom_site_type_symbol
_atom_site_fract_x
_atom_site_fract_y
_atom_site_fract_z
_atom_site_U_iso_or_equiv
_atom_site_adp_type
_atom_site_occupancy
_atom_site_symmetry_multiplicity
_atom_site_calc_flag
_atom_site_refinement_flags
_atom_site_disorder_assembly
_atom_site_disorder_group
Si1 Si 0.79185(10) 0.20038(11) 0.36132(4) 0.0316(3) Uani 1 1 d . . .
O1 O 0.7060(2) 0.3471(2) 0.34689(10) 0.0341(7) Uani 1 1 d . . .
O2 O 0.8301(2) 0.0443(2) 0.38432(11) 0.0349(7) Uani 1 1 d . . .
N1 N 0.6093(3) 0.3373(3) 0.43454(14) 0.0372(8) Uani 1 1 d . . .
N2 N 0.7043(3) 0.2322(3) 0.44212(13) 0.0343(8) Uani 1 1 d . . .
N3 N 0.5856(3) -0.0070(3) 0.36305(14) 0.0411(9) Uani 1 1 d . . .
N4 N 0.5834(3) 0.1141(3) 0.33636(13) 0.0368(8) Uani 1 1 d . . .
C1 C 0.6235(4) 0.3913(4) 0.38439(18) 0.0374(10) Uani 1 1 d . . .
C2 C 0.5461(5) 0.5123(4) 0.3677(2) 0.0510(12) Uani 1 1 d . . .
H2A H 0.5668 0.5399 0.3295 0.076 Uiso 1 1 calc R . .
H2B H 0.5798 0.5738 0.3979 0.076 Uiso 1 1 calc R . .
H2C H 0.4420 0.5007 0.3652 0.076 Uiso 1 1 calc R . .
C3 C 0.7205(4) 0.1864(4) 0.49579(16) 0.0370(10) Uani 1 1 d . . .
C4 C 0.8321(5) 0.0880(5) 0.51527(18) 0.0558(13) Uani 1 1 d . . .
H4A H 0.8808 0.0664 0.4822 0.084 Uiso 1 1 calc R . .
H4B H 0.7846 0.0154 0.5280 0.084 Uiso 1 1 calc R . .
H4C H 0.9030 0.1187 0.5481 0.084 Uiso 1 1 calc R . .
C5 C 0.6356(4) 0.2310(5) 0.54248(18) 0.0579(14) Uani 1 1 d . . .
H5A H 0.5673 0.2943 0.5255 0.087 Uiso 1 1 calc R . .
H5B H 0.7021 0.2651 0.5759 0.087 Uiso 1 1 calc R . .
H5C H 0.5828 0.1623 0.5560 0.087 Uiso 1 1 calc R . .
C6 C 0.7204(4) -0.0339(4) 0.38472(17) 0.0384(10) Uani 1 1 d . . .
C7 C 0.7579(4) -0.1610(4) 0.40960(19) 0.0498(12) Uani 1 1 d . . .
H7A H 0.8616 -0.1658 0.4243 0.075 Uiso 1 1 calc R . .
H7B H 0.7312 -0.2221 0.3785 0.075 Uiso 1 1 calc R . .
H7C H 0.7049 -0.1770 0.4420 0.075 Uiso 1 1 calc R . .
C8 C 0.4603(4) 0.1396(4) 0.30095(17) 0.0406(10) Uani 1 1 d . . .
C9 C 0.3316(4) 0.0523(5) 0.29178(19) 0.0541(13) Uani 1 1 d . . .
H9A H 0.3539 -0.0196 0.3171 0.081 Uiso 1 1 calc R . .
H9B H 0.3114 0.0266 0.2504 0.081 Uiso 1 1 calc R . .
H9C H 0.2471 0.0941 0.3020 0.081 Uiso 1 1 calc R . .
C10 C 0.4429(5) 0.2555(4) 0.2651(2) 0.0586(13) Uani 1 1 d . . .
H10A H 0.5303 0.3053 0.2748 0.088 Uiso 1 1 calc R . .
H10B H 0.3602 0.3017 0.2743 0.088 Uiso 1 1 calc R . .
H10C H 0.4270 0.2351 0.2230 0.088 Uiso 1 1 calc R . .
C11 C 0.9787(4) 0.2623(4) 0.40024(15) 0.0318(9) Uani 1 1 d . . .
C12 C 0.9963(4) 0.3765(4) 0.42995(16) 0.0395(10) Uani 1 1 d . . .
H12 H 0.9132 0.4239 0.4327 0.047 Uiso 1 1 calc R . .
C13 C 1.1325(4) 0.4222(4) 0.45553(17) 0.0432(11) Uani 1 1 d . . .
H13 H 1.1394 0.4981 0.4758 0.052 Uiso 1 1 calc R . .
C14 C 1.2583(4) 0.3559(4) 0.45120(17) 0.0422(11) Uani 1 1 d . . .
H14 H 1.3503 0.3865 0.4682 0.051 Uiso 1 1 calc R . .
C15 C 1.2450(4) 0.2434(4) 0.42119(18) 0.0441(11) Uani 1 1 d . . .
H15 H 1.3288 0.1980 0.4173 0.053 Uiso 1 1 calc R . .
C16 C 1.1073(4) 0.1973(4) 0.39679(17) 0.0388(10) Uani 1 1 d . . .
H16 H 1.1009 0.1202 0.3775 0.047 Uiso 1 1 calc R . .
C17 C 0.8345(4) 0.1824(4) 0.28185(16) 0.0332(9) Uani 1 1 d . . .
C18 C 0.8218(4) 0.0700(4) 0.24978(17) 0.0419(11) Uani 1 1 d . . .
H18 H 0.7825 0.0007 0.2663 0.050 Uiso 1 1 calc R . .
C19 C 0.8662(4) 0.0586(5) 0.19398(18) 0.0473(11) Uani 1 1 d . . .
H19 H 0.8549 -0.0172 0.1736 0.057 Uiso 1 1 calc R . .
C20 C 0.9262(5) 0.1582(5) 0.16903(19) 0.0509(12) Uani 1 1 d . . .
H20 H 0.9583 0.1495 0.1323 0.061 Uiso 1 1 calc R . .
C21 C 0.9391(4) 0.2708(5) 0.19815(18) 0.0506(12) Uani 1 1 d . . .
H21 H 0.9774 0.3394 0.1807 0.061 Uiso 1 1 calc R . .
C22 C 0.8944(4) 0.2823(4) 0.25413(17) 0.0422(10) Uani 1 1 d . . .
H22 H 0.9048 0.3591 0.2737 0.051 Uiso 1 1 calc R . .

loop_
_atom_site_aniso_label
_atom_site_aniso_U_11
_atom_site_aniso_U_22
_atom_site_aniso_U_33
_atom_site_aniso_U_23
_atom_site_aniso_U_13
_atom_site_aniso_U_12
Si1 0.0294(5) 0.0309(7) 0.0355(6) 0.0004(5) 0.0081(4) 0.0005(5)
O1 0.0329(13) 0.0321(17) 0.0388(14) 0.0010(12) 0.0104(12) 0.0034(11)
O2 0.0348(13) 0.0301(17) 0.0407(14) 0.0035(12) 0.0092(11) 0.0014(12)
N1 0.0320(16) 0.037(2) 0.0439(19) 0.0003(16) 0.0088(14) 0.0037(15)
N2 0.0262(15) 0.034(2) 0.0422(19) -0.0006(16) 0.0055(14) 0.0019(14)
N3 0.0413(19) 0.036(2) 0.0470(19) 0.0030(17) 0.0098(16) -0.0061(16)
N4 0.0398(18) 0.034(2) 0.0373(18) 0.0004(16) 0.0083(15) 0.0000(16)
C1 0.032(2) 0.030(3) 0.051(2) -0.005(2) 0.0091(18) 0.0009(18)
C2 0.058(3) 0.034(3) 0.063(3) 0.004(2) 0.017(2) 0.012(2)
C3 0.0326(19) 0.042(3) 0.036(2) -0.0013(19) 0.0043(17) 0.0001(18)
C4 0.063(3) 0.064(4) 0.038(2) 0.007(2) 0.002(2) 0.020(2)
C5 0.050(3) 0.084(4) 0.041(2) 0.002(2) 0.011(2) 0.008(2)
C6 0.042(2) 0.034(3) 0.041(2) -0.0006(19) 0.0159(18) -0.005(2)
C7 0.060(3) 0.033(3) 0.058(3) 0.010(2) 0.015(2) -0.001(2)
C8 0.038(2) 0.044(3) 0.040(2) -0.013(2) 0.0068(18) -0.0013(19)
C9 0.041(2) 0.061(4) 0.060(3) -0.015(2) 0.008(2) -0.004(2)
C10 0.064(3) 0.044(3) 0.058(3) 0.002(2) -0.018(2) 0.001(2)
C11 0.0314(19) 0.038(3) 0.0286(18) 0.0043(18) 0.0119(15) 0.0027(17)
C12 0.032(2) 0.049(3) 0.039(2) -0.004(2) 0.0104(17) 0.0027(19)
C13 0.040(2) 0.048(3) 0.042(2) -0.010(2) 0.0100(19) -0.007(2)
C14 0.030(2) 0.061(3) 0.036(2) 0.000(2) 0.0052(17) -0.007(2)
C15 0.029(2) 0.053(3) 0.051(2) 0.003(2) 0.0089(18) 0.004(2)
C16 0.036(2) 0.039(3) 0.042(2) -0.001(2) 0.0091(18) 0.0005(19)
C17 0.0296(18) 0.033(3) 0.037(2) 0.0002(18) 0.0057(16) 0.0006(17)
C18 0.048(2) 0.037(3) 0.042(2) -0.004(2) 0.0107(19) -0.001(2)
C19 0.050(2) 0.048(3) 0.043(2) -0.011(2) 0.006(2) 0.002(2)
C20 0.057(3) 0.061(4) 0.036(2) -0.003(2) 0.013(2) -0.001(2)
C21 0.057(3) 0.054(4) 0.042(2) 0.006(2) 0.014(2) -0.005(2)
C22 0.048(2) 0.037(3) 0.044(2) -0.005(2) 0.0135(19) -0.0011(19)

loop_
_geom_bond_atom_site_label_1
_geom_bond_atom_site_label_2
_geom_bond_distance
_geom_bond_site_symmetry_2
_geom_bond_publ_flag
Si1 O1 1.765(3) . ?
Si1 O2 1.768(3) . ?
Si1 C17 1.906(4) . ?
Si1 C11 1.917(4) . ?
Si1 N4 2.123(3) . ?
Si1 N2 2.138(3) . ?
O1 C1 1.317(4) . ?
O2 C6 1.314(4) . ?
N1 C1 1.295(5) . ?
N1 N2 1.419(4) . ?
N2 C3 1.290(5) . ?
N3 C6 1.290(5) . ?
N3 N4 1.427(4) . ?
N4 C8 1.302(4) . ?
C1 C2 1.496(6) . ?
C2 H2A 0.9600 . ?
C2 H2B 0.9600 . ?
C2 H2C 0.9600 . ?
C3 C4 1.487(5) . ?
C3 C5 1.491(5) . ?
C4 H4A 0.9600 . ?
C4 H4B 0.9600 . ?
C4 H4C 0.9600 . ?
C5 H5A 0.9600 . ?
C5 H5B 0.9600 . ?
C5 H5C 0.9600 . ?
C6 C7 1.491(6) . ?
C7 H7A 0.9600 . ?
C7 H7B 0.9600 . ?
C7 H7C 0.9600 . ?
C8 C10 1.475(6) . ?
C8 C9 1.498(5) . ?
C9 H9A 0.9600 . ?
C9 H9B 0.9600 . ?
C9 H9C 0.9600 . ?
C10 H10A 0.9600 . ?
C10 H10B 0.9600 . ?
C10 H10C 0.9600 . ?
C11 C16 1.389(5) . ?
C11 C12 1.390(6) . ?
C12 C13 1.381(5) . ?
C12 H12 0.9300 . ?
C13 C14 1.378(5) . ?
C13 H13 0.9300 . ?
C14 C15 1.377(6) . ?
C14 H14 0.9300 . ?
C15 C16 1.387(5) . ?
C15 H15 0.9300 . ?
C16 H16 0.9300 . ?
C17 C22 1.398(5) . ?
C17 C18 1.399(5) . ?
C18 C19 1.391(5) . ?
C18 H18 0.9300 . ?
C19 C20 1.366(6) . ?
C19 H19 0.9300 . ?
C20 C21 1.369(6) . ?
C20 H20 0.9300 . ?
C21 C22 1.396(5) . ?
C21 H21 0.9300 . ?
C22 H22 0.9300 . ?
